data_2105839
loop_
_publ_author_name
'Madsen, Solveig R\/ogild'
'Lock, Nina'
'Overgaard, Jacob'
'Iversen, Bo Brummerstedt'

_publ_section_title
;
 Anisotropic thermal expansion in a metal--organic framework
;
_journal_coeditor_code GW5029
_journal_issue 3
_journal_name_full 'Acta Crystallographica Section B'
_journal_page_first 595
_journal_page_last 601
_journal_paper_doi 10.1107/S2052520614003497
_journal_volume 70
_journal_year 2014
_chemical_formula_moiety 'C9 H3 Mn O6, 1(C6 H11 N2)'
_chemical_formula_sum 'C15 H14 Mn N2 O6'
_chemical_formula_weight 373.22
_chemical_name_systematic
;
 ?
;
_space_group_crystal_system orthorhombic
_space_group_IT_number 61
_space_group_name_Hall '-P 2ac 2ab'
_space_group_name_H-M_alt 'P b c a'
_symmetry_space_group_name_Hall '-P 2ac 2ab'
_symmetry_space_group_name_H-M 'P b c a'
_atom_sites_solution_hydrogens geom
_atom_sites_solution_primary direct
_atom_sites_solution_secondary difmap
_audit_creation_method
;
  Olex2 1.2
  (compiled Apr 23 2013 17:59:47, GUI svn.r4466)
;
_cell_angle_alpha 90
_cell_angle_beta 90
_cell_angle_gamma 90
_cell_formula_units_Z 8
_cell_length_a 14.9204(6)
_cell_length_b 12.4737(5)
_cell_length_c 16.5884(6)
_cell_measurement_reflns_used 1787
_cell_measurement_temperature 300(2)
_cell_measurement_theta_max 29.3463
_cell_measurement_theta_min 2.4506
_cell_volume 3087.3(2)
_computing_cell_refinement
;
CrysAlisPro, Agilent Technologies,
Version 1.171.35.8 (release 07-03-2011 CrysAlis171 .NET)
(compiled Mar  7 2011,18:06:32)
;
_computing_data_collection
;
CrysAlisPro, Agilent Technologies,
Version 1.171.35.8 (release 07-03-2011 CrysAlis171 .NET)
(compiled Mar  7 2011,18:06:32)
;
_computing_data_reduction
;
CrysAlisPro, Agilent Technologies,
Version 1.171.35.8 (release 07-03-2011 CrysAlis171 .NET)
(compiled Mar  7 2011,18:06:32)
;
_computing_molecular_graphics
;
O. V. Dolomanov, L. J. Bourhis, R. J. Gildea, J. A. K. Howard and H. Puschmann,
OLEX2: a complete structure solution, refinement and analysis program.
J. Appl. Cryst. (2009). 42, 339-341.
;
_computing_publication_material
;
O. V. Dolomanov, L. J. Bourhis, R. J. Gildea, J. A. K. Howard and H. Puschmann,
OLEX2: a complete structure solution, refinement and analysis program.
J. Appl. Cryst. (2009). 42, 339-341.
;
_computing_structure_refinement
;
SHELXL, G.M. Sheldrick, Acta Cryst.
(2008). A64, 112-122
;
_diffrn_ambient_temperature 300.15
_diffrn_detector_area_resol_mean 10.3590
_diffrn_measured_fraction_theta_full 1.000
_diffrn_measured_fraction_theta_max 0.869
_diffrn_measurement_device_type 'SuperNova, Single source at offset), Atlas'
_diffrn_measurement_method '\w scans'
_diffrn_radiation_source 'SuperNova (Mo) X-ray Source'
_diffrn_radiation_type MoK\a
_diffrn_radiation_wavelength 0.71073
_diffrn_reflns_av_R_equivalents 0.0713
_diffrn_reflns_limit_h_max 15
_diffrn_reflns_limit_h_min -18
_diffrn_reflns_limit_k_max 16
_diffrn_reflns_limit_k_min -12
_diffrn_reflns_limit_l_max 22
_diffrn_reflns_limit_l_min -19
_diffrn_reflns_number 11042
_diffrn_reflns_theta_full 25.242
_diffrn_reflns_theta_max 29.411
_diffrn_reflns_theta_min 2.456
_exptl_absorpt_coefficient_mu 0.890
_exptl_absorpt_correction_T_max 1.00000
_exptl_absorpt_correction_T_min 0.97977
_exptl_absorpt_correction_type multi-scan
_exptl_absorpt_process_details
;
CrysAlisPro, Agilent Technologies,
Version 1.171.35.8 (release 07-03-2011 CrysAlis171 .NET)
(compiled Mar  7 2011,18:06:32)
Empirical absorption correction using spherical harmonics,
 implemented in SCALE3 ABSPACK scaling algorithm.
;
_exptl_crystal_colour colorless
_exptl_crystal_density_diffrn 1.606
_exptl_crystal_density_method 'not measured'
_exptl_crystal_description prism
_exptl_crystal_F_000 1528
_exptl_crystal_size_max 0.15
_exptl_crystal_size_mid 0.11
_exptl_crystal_size_min 0.07
_refine_diff_density_max 0.710
_refine_diff_density_min -0.655
_refine_ls_extinction_method none
_refine_ls_goodness_of_fit_ref 1.031
_refine_ls_hydrogen_treatment constr
_refine_ls_matrix_type full
_refine_ls_number_parameters 213
_refine_ls_number_reflns 3708
_refine_ls_number_restraints 283
_refine_ls_restrained_S_all 1.035
_refine_ls_R_factor_all 0.1369
_refine_ls_R_factor_gt 0.0662
_refine_ls_shift/su_max 0.001
_refine_ls_shift/su_mean 0.000
_refine_ls_structure_factor_coef Fsqd
_refine_ls_weighting_details 'w=1/[\s^2^(Fo^2^)+(0.0543P)^2^+2.0156P] where P=(Fo^2^+2Fc^2^)/3'
_refine_ls_weighting_scheme calc
_refine_ls_wR_factor_gt 0.1313
_refine_ls_wR_factor_ref 0.1662
_reflns_number_gt 2054
_reflns_number_total 3708
_reflns_threshold_expression 'I > 2\s(I)'
_cod_data_source_file gw5029sup1.cif
_cod_data_source_block c300k
_cod_database_code 2105839
_cod_database_fobs_code 2105839
_shelx_space_group_comment
;
The symmetry employed for this shelxl refinement is uniquely defined
by the following loop, which should always be used as a source of
symmetry information in preference to the above space-group names.
They are only intended as comments.
;
_shelxl_version_number .2013

loop_
_space_group_symop_operation_xyz
'x, y, z'
'-x+1/2, -y, z+1/2'
'x+1/2, -y+1/2, -z'
'-x, y+1/2, -z+1/2'
'-x, -y, -z'
'x-1/2, y, -z-1/2'
'-x-1/2, y-1/2, z'
'x, -y-1/2, z-1/2'

loop_
_atom_site_type_symbol
_atom_site_label
_atom_site_fract_x
_atom_site_fract_y
_atom_site_fract_z
_atom_site_U_iso_or_equiv
_atom_site_adp_type
_atom_site_calc_flag
_atom_site_occupancy
_atom_site_disorder_assembly
_atom_site_disorder_group
C C8 0.6353(3) 0.4028(3) 0.7216(3) 0.0294(9) Uani d 1 . .
C C9 0.7313(3) 0.5777(4) 0.4990(3) 0.0352(10) Uani d 1 . .
C C7 0.4613(3) 0.6389(3) 0.5679(2) 0.0275(9) Uani d 1 . .
O O1 0.5276(2) 0.3805(2) 0.50571(17) 0.0350(7) Uani d 1 . .
C C1 0.4032(3) 0.7318(3) 0.5925(2) 0.0274(9) Uani d 1 . .
N N1A 0.3748(15) 0.2591(14) 0.6764(13) 0.045(5) Uiso d 0.214(8) A -2
C C10 0.3914(9) 0.2210(11) 0.6355(8) 0.108(4) Uiso d 0.786(8) A 1
H H10D 0.4380 0.1696 0.6454 0.163 Uiso calc 0.786(8) A 1
H H10E 0.4086 0.2669 0.5917 0.163 Uiso calc 0.786(8) A 1
H H10F 0.3370 0.1842 0.6220 0.163 Uiso calc 0.786(8) A 1
C C11A 0.3466(19) 0.2289(17) 0.7496(14) 0.050(5) Uiso d 0.214(8) A -2
H H11A 0.3251 0.1612 0.7628 0.060 Uiso calc 0.214(8) A -2
C C12A 0.3957(13) 0.3679(14) 0.6821(12) 0.026(4) Uiso d 0.214(8) A -2
H H12A 0.4177 0.4090 0.6398 0.031 Uiso calc 0.214(8) A -2
C C13A 0.3801(17) 0.4054(16) 0.7559(14) 0.038(5) Uiso d 0.214(8) A -2
H H13A 0.3848 0.4757 0.7740 0.045 Uiso calc 0.214(8) A -2
C C14 0.3853(6) 0.5197(8) 0.8213(6) 0.098(3) Uiso d 0.786(8) A 1
H H14C 0.4173 0.5622 0.7816 0.118 Uiso calc 0.786(8) A 1
H H14D 0.3268 0.5519 0.8297 0.118 Uiso calc 0.786(8) A 1
C C15 0.4333(9) 0.5182(12) 0.8943(9) 0.157(5) Uiso d 0.786(8) A 1
H H15D 0.4882 0.4792 0.8871 0.235 Uiso calc 0.786(8) A 1
H H15E 0.3979 0.4839 0.9352 0.235 Uiso calc 0.786(8) A 1
H H15F 0.4466 0.5903 0.9105 0.235 Uiso calc 0.786(8) A 1
O O2 0.4986(2) 0.5854(2) 0.62340(17) 0.0372(7) Uani d 1 . .
C C4 0.6941(3) 0.4125(3) 0.8639(2) 0.0317(10) Uani d 1 . .
H H4 0.7244 0.4750 0.8500 0.038 Uiso calc 1 . .
C C5 0.7030(3) 0.3704(3) 0.9414(2) 0.0305(10) Uani d 1 . .
C C2 0.5922(3) 0.2710(3) 0.8294(2) 0.0292(10) Uani d 1 . .
H H2 0.5564 0.2364 0.7916 0.035 Uiso calc 1 . .
C C3 0.6404(3) 0.3614(3) 0.8073(2) 0.0287(9) Uani d 1 . .
C C6 0.3476(3) 0.7810(3) 0.5373(3) 0.0318(10) Uani d 1 . .
H H6 0.3439 0.7541 0.4851 0.038 Uiso calc 1 . .
C C12 0.3438(6) 0.2491(7) 0.7805(5) 0.062(2) Uiso d 0.786(8) A 1
H H12 0.3263 0.1790 0.7913 0.074 Uiso calc 0.786(8) A 1
C C13 0.3404(7) 0.3252(8) 0.8300(7) 0.081(3) Uiso d 0.786(8) A 1
H H13 0.3184 0.3220 0.8824 0.097 Uiso calc 0.786(8) A 1
C C14A 0.359(3) 0.362(4) 0.8825(18) 0.150(15) Uiso d 0.214(8) A -2
H H14A 0.3496 0.3013 0.9177 0.180 Uiso calc 0.214(8) A -2
H H14B 0.3027 0.4017 0.8845 0.180 Uiso calc 0.214(8) A -2
C C15A 0.422(3) 0.435(5) 0.934(3) 0.19(2) Uiso d 0.214(8) A -2
H H15A 0.3970 0.5056 0.9371 0.281 Uiso calc 0.214(8) A -2
H H15B 0.4798 0.4373 0.9097 0.281 Uiso calc 0.214(8) A -2
H H15C 0.4265 0.4052 0.9874 0.281 Uiso calc 0.214(8) A -2
O O5 0.7082(2) 0.4849(3) 0.4887(2) 0.0574(10) Uani d 1 . .
C C10A 0.381(3) 0.199(3) 0.6064(18) 0.076(11) Uiso d 0.214(8) A -2
H H10A 0.4338 0.1552 0.6084 0.113 Uiso calc 0.214(8) A -2
H H10B 0.3842 0.2460 0.5607 0.113 Uiso calc 0.214(8) A -2
H H10C 0.3291 0.1539 0.6015 0.113 Uiso calc 0.214(8) A -2
C C11 0.3944(6) 0.3879(7) 0.7191(6) 0.060(2) Uiso d 0.786(8) A 1
H H11 0.4168 0.4347 0.6804 0.072 Uiso calc 0.786(8) A 1
O O3 0.5928(2) 0.3525(3) 0.67086(18) 0.0472(9) Uani d 1 . .
O O4 0.6704(2) 0.4915(3) 0.70604(19) 0.0475(9) Uani d 1 . .
N N1 0.3773(4) 0.2851(5) 0.7074(4) 0.0569(18) Uiso d 0.786(8) A 1
N N2 0.3751(5) 0.4134(5) 0.7929(5) 0.0669(19) Uiso d 0.786(8) A 1
N N2A 0.354(2) 0.3119(19) 0.8011(13) 0.075(6) Uiso d 0.214(8) A -2
O O6 0.6983(2) 0.6336(3) 0.5535(2) 0.0567(10) Uani d 1 . .
Mn Mn1 0.60400(4) 0.48558(5) 0.58142(4) 0.0271(2) Uani d 1 . .

loop_
_atom_site_aniso_label
_atom_site_aniso_U_11
_atom_site_aniso_U_22
_atom_site_aniso_U_33
_atom_site_aniso_U_12
_atom_site_aniso_U_13
_atom_site_aniso_U_23
C8 0.026(2) 0.033(2) 0.0295(19) -0.0001(17) -0.0041(17) 0.0088(17)
C9 0.036(2) 0.044(3) 0.026(2) -0.0003(19) 0.0027(19) 0.0044(19)
C7 0.030(2) 0.024(2) 0.028(2) -0.0015(16) -0.0003(18) -0.0034(17)
O1 0.0449(19) 0.0333(17) 0.0267(15) 0.0009(13) 0.0016(14) -0.0064(13)
C1 0.032(2) 0.022(2) 0.028(2) 0.0011(16) -0.0004(19) -0.0013(17)
O2 0.0446(18) 0.0362(17) 0.0307(16) 0.0127(14) -0.0015(14) -0.0005(13)
C4 0.035(2) 0.027(2) 0.032(2) -0.0037(18) -0.0034(19) 0.0011(18)
C5 0.031(2) 0.033(2) 0.028(2) -0.0014(19) -0.0055(19) -0.0016(18)
C2 0.032(2) 0.029(2) 0.027(2) -0.0023(17) -0.0086(19) 0.0002(18)
C3 0.032(2) 0.027(2) 0.0271(19) 0.0000(17) -0.0039(17) 0.0012(16)
C6 0.036(3) 0.030(2) 0.029(2) 0.0015(19) -0.004(2) -0.0026(18)
O5 0.071(2) 0.049(2) 0.052(2) -0.0222(18) 0.0304(19) -0.0074(17)
O3 0.071(2) 0.0433(19) 0.0276(16) -0.0121(16) -0.0102(16) 0.0095(14)
O4 0.059(2) 0.0448(19) 0.0388(18) -0.0119(16) -0.0100(16) 0.0158(15)
O6 0.071(2) 0.049(2) 0.050(2) -0.0092(18) 0.0296(19) -0.0006(16)
Mn1 0.0333(4) 0.0266(4) 0.0215(3) 0.0006(3) 0.0021(3) 0.0009(3)

loop_
_atom_type_symbol
_atom_type_description
_atom_type_scat_dispersion_real
_atom_type_scat_dispersion_imag
_atom_type_scat_source
C C 0.0033 0.0016 'Int Tables Vol C Tables 4.2.6.8 and 6.1.1.4'
H H 0.0000 0.0000 'Int Tables Vol C Tables 4.2.6.8 and 6.1.1.4'
N N 0.0061 0.0033 'Int Tables Vol C Tables 4.2.6.8 and 6.1.1.4'
O O 0.0106 0.0060 'Int Tables Vol C Tables 4.2.6.8 and 6.1.1.4'
Mn Mn 0.3368 0.7283 'Int Tables Vol C Tables 4.2.6.8 and 6.1.1.4'

loop_
_geom_angle_atom_site_label_1
_geom_angle_atom_site_label_2
_geom_angle_atom_site_label_3
_geom_angle_site_symmetry_1
_geom_angle_site_symmetry_3
_geom_angle
C3 C8 Mn1 . . 171.5(3)
O3 C8 C3 . . 119.8(4)
O3 C8 O4 . . 121.8(4)
O3 C8 Mn1 . . 59.6(2)
O4 C8 C3 . . 118.3(4)
O4 C8 Mn1 . . 62.4(2)
C5 C9 Mn1 2_664 . 172.3(3)
O5 C9 C5 . 2_664 120.0(4)
O5 C9 O6 . . 121.5(4)
O5 C9 Mn1 . . 56.6(2)
O6 C9 C5 . 2_664 118.4(4)
O6 C9 Mn1 . . 65.0(2)
O1 C7 C1 5_666 . 119.2(4)
O1 C7 O2 5_666 . 123.2(4)
O2 C7 C1 . . 117.5(3)
C7 O1 Mn1 5_666 . 128.1(3)
C2 C1 C7 4_656 . 119.8(4)
C6 C1 C7 . . 120.6(4)
C6 C1 C2 . 4_656 119.5(4)
C11A N1A C12A . . 106.3(16)
C11A N1A C10A . . 129(2)
C10A N1A C12A . . 124.7(19)
N1A C11A N2A . . 109.4(18)
C13A C12A N1A . . 111.4(15)
C12A C13A N2A . . 104.0(15)
C15 C14 N2 . . 109.2(10)
C7 O2 Mn1 . . 113.3(3)
C3 C4 C5 . . 120.4(4)
C4 C5 C9 . 2_665 118.8(4)
C6 C5 C9 4_646 2_665 122.2(4)
C6 C5 C4 4_646 . 118.9(4)
C1 C2 C3 4_646 . 120.6(4)
C4 C3 C8 . . 120.5(4)
C2 C3 C8 . . 120.0(4)
C2 C3 C4 . . 119.5(4)
C1 C6 C5 . 4_656 120.9(4)
C13 C12 N1 . . 109.9(9)
C12 C13 N2 . . 107.4(10)
N2A C14A C15A . . 140(4)
C9 O5 Mn1 . . 95.6(3)
N2 C11 N1 . . 109.5(8)
C8 O3 Mn1 . . 92.2(3)
C8 O4 Mn1 . . 88.7(3)
C12 N1 C10 . . 126.3(8)
C11 N1 C10 . . 128.9(9)
C11 N1 C12 . . 104.8(7)
C13 N2 C14 . . 130.3(9)
C11 N2 C14 . . 121.3(8)
C11 N2 C13 . . 108.3(8)
C11A N2A C13A . . 108.4(16)
C11A N2A C14A . . 154(2)
C13A N2A C14A . . 97(2)
C9 O6 Mn1 . . 86.6(3)
C8 Mn1 C9 . . 121.06(14)
O1 Mn1 C8 . . 112.23(13)
O1 Mn1 C9 . . 110.47(13)
O1 Mn1 O5 . . 87.91(12)
O1 Mn1 O3 . . 83.98(11)
O1 Mn1 O4 . . 141.03(11)
O1 Mn1 O6 . . 132.70(12)
O2 Mn1 C8 . . 94.18(12)
O2 Mn1 C9 . . 116.93(14)
O2 Mn1 O1 . . 99.04(11)
O2 Mn1 O5 . . 139.41(13)
O2 Mn1 O3 . . 99.37(12)
O2 Mn1 O4 . . 90.30(12)
O2 Mn1 O6 . . 92.69(12)
O5 Mn1 C8 . . 120.17(14)
O5 Mn1 C9 . . 27.75(12)
O5 Mn1 O3 . . 121.18(14)
O5 Mn1 O4 . . 109.10(14)
O5 Mn1 O6 . . 56.13(12)
O3 Mn1 C8 . . 28.26(12)
O3 Mn1 C9 . . 136.94(14)
O3 Mn1 O4 . . 57.12(11)
O3 Mn1 O6 . . 138.98(13)
O4 Mn1 C8 . . 28.92(12)
O4 Mn1 C9 . . 98.27(13)
O4 Mn1 O6 . . 83.97(12)
O6 Mn1 C8 . . 112.36(14)
O6 Mn1 C9 . . 28.41(12)

loop_
_geom_bond_atom_site_label_1
_geom_bond_atom_site_label_2
_geom_bond_site_symmetry_2
_geom_bond_distance
C8 C3 . 1.514(6)
C8 O3 . 1.226(5)
C8 O4 . 1.251(5)
C8 Mn1 . 2.587(4)
C9 C5 2_664 1.514(6)
C9 O5 . 1.220(5)
C9 O6 . 1.243(5)
C9 Mn1 . 2.607(5)
C7 O1 5_666 1.256(5)
C7 C1 . 1.504(5)
C7 O2 . 1.265(5)
O1 C7 5_666 1.256(5)
O1 Mn1 . 2.143(3)
C1 C2 4_656 1.386(5)
C1 C6 . 1.380(6)
N1A C11A . 1.339(17)
N1A C12A . 1.396(16)
N1A C10A . 1.39(3)
C10 N1 . 1.450(13)
C11A N2A . 1.347(17)
C12A C13A . 1.330(17)
C13A N2A . 1.438(18)
C14 C15 . 1.409(15)
C14 N2 . 1.415(10)
O2 Mn1 . 2.123(3)
C4 C5 . 1.395(6)
C4 C3 . 1.390(6)
C5 C9 2_665 1.514(6)
C5 C6 4_646 1.392(6)
C2 C1 4_646 1.386(5)
C2 C3 . 1.388(6)
C6 C5 4_656 1.392(6)
C12 C13 . 1.257(12)
C12 N1 . 1.387(9)
C13 N2 . 1.362(11)
C14A C15A . 1.56(3)
C14A N2A . 1.49(2)
O5 Mn1 . 2.187(3)
C11 N1 . 1.321(9)
C11 N2 . 1.297(10)
O3 Mn1 . 2.232(3)
O4 Mn1 . 2.293(3)
O6 Mn1 . 2.368(3)
